data_2234849
loop_
_publ_author_name
'Wei, Bin'

_publ_section_title
;
 Guanidinium chloride--18-crown-6 (2/1)
;
_journal_coeditor_code XU5505
_journal_issue 5
_journal_name_full 'Acta Crystallographica Section E'
_journal_page_first o1490
_journal_paper_doi 10.1107/S1600536812016959
_journal_volume 68
_journal_year 2012
_chemical_formula_iupac '2C H6 N3 +, 2Cl -, C12 H22 O6'
_chemical_formula_moiety '2(C H6 N3 +), 2(Cl -), C12 H22 O6'
_chemical_formula_sum 'C14 H34 Cl2 N6 O6'
_chemical_formula_weight 453.37
_chemical_name_systematic
;
Guanidinium chloride--18-crown-6 (2/1)
;
_space_group_IT_number 14
_symmetry_cell_setting monoclinic
_symmetry_space_group_name_Hall '-P 2yn'
_symmetry_space_group_name_H-M 'P 1 21/n 1'
_atom_sites_solution_hydrogens geom
_atom_sites_solution_primary direct
_atom_sites_solution_secondary difmap
_audit_creation_method SHELXL-97
_cell_angle_alpha 90.00
_cell_angle_beta 102.14(3)
_cell_angle_gamma 90.00
_cell_formula_units_Z 2
_cell_length_a 8.9685(18)
_cell_length_b 9.7305(19)
_cell_length_c 13.995(3)
_cell_measurement_reflns_used 3638
_cell_measurement_temperature 293(2)
_cell_measurement_theta_max 27.5
_cell_measurement_theta_min 3.0
_cell_volume 1194.0(4)
_computing_cell_refinement 'CrystalClear (Rigaku, 2005)'
_computing_data_collection 'CrystalClear (Rigaku, 2005)'
_computing_data_reduction 'CrystalClear (Rigaku, 2005)'
_computing_molecular_graphics 'SHELXTL (Sheldrick, 2008)'
_computing_publication_material 'SHELXTL (Sheldrick, 2008)'
_computing_structure_refinement 'SHELXTL (Sheldrick, 2008)'
_computing_structure_solution 'SHELXTL (Sheldrick, 2008)'
_diffrn_ambient_temperature 293(2)
_diffrn_measured_fraction_theta_full 0.998
_diffrn_measured_fraction_theta_max 0.998
_diffrn_measurement_device_type 'Rigaku SCXmini'
_diffrn_measurement_method '\w scans'
_diffrn_radiation_monochromator graphite
_diffrn_radiation_source 'fine-focus sealed tube'
_diffrn_radiation_type MoK\a
_diffrn_radiation_wavelength 0.71073
_diffrn_reflns_av_R_equivalents 0.1297
_diffrn_reflns_av_sigmaI/netI 0.1134
_diffrn_reflns_limit_h_max 11
_diffrn_reflns_limit_h_min -11
_diffrn_reflns_limit_k_max 12
_diffrn_reflns_limit_k_min -12
_diffrn_reflns_limit_l_max 18
_diffrn_reflns_limit_l_min -18
_diffrn_reflns_number 12074
_diffrn_reflns_theta_full 27.48
_diffrn_reflns_theta_max 27.48
_diffrn_reflns_theta_min 3.01
_diffrn_standards_interval_count 150
_diffrn_standards_interval_time 9
_diffrn_standards_number 2
_exptl_absorpt_coefficient_mu 0.310
_exptl_absorpt_correction_T_max 0.940
_exptl_absorpt_correction_T_min 0.939
_exptl_absorpt_correction_type multi-scan
_exptl_absorpt_process_details '(CrystalClear; Rigaku, 2005)'
_exptl_crystal_colour colorless
_exptl_crystal_density_diffrn 1.261
_exptl_crystal_density_method 'not measured'
_exptl_crystal_description block
_exptl_crystal_F_000 484
_exptl_crystal_size_max 0.20
_exptl_crystal_size_mid 0.20
_exptl_crystal_size_min 0.20
_refine_diff_density_max 0.348
_refine_diff_density_min -0.233
_refine_ls_extinction_method none
_refine_ls_goodness_of_fit_ref 1.010
_refine_ls_hydrogen_treatment constr
_refine_ls_matrix_type full
_refine_ls_number_parameters 127
_refine_ls_number_reflns 2732
_refine_ls_number_restraints 0
_refine_ls_restrained_S_all 1.010
_refine_ls_R_factor_all 0.1996
_refine_ls_R_factor_gt 0.0738
_refine_ls_shift/su_max 0.000
_refine_ls_shift/su_mean 0.000
_refine_ls_structure_factor_coef Fsqd
_refine_ls_weighting_details 'calc w=1/[\s^2^(Fo^2^)+(0.0875P)^2^+0.3032P] where P=(Fo^2^+2Fc^2^)/3'
_refine_ls_weighting_scheme calc
_refine_ls_wR_factor_gt 0.1634
_refine_ls_wR_factor_ref 0.2200
_reflns_number_gt 1154
_reflns_number_total 2732
_reflns_threshold_expression I>2sigma(I)
_cod_data_source_file xu5505.cif
_cod_data_source_block I
_cod_original_sg_symbol_H-M 'P 21/n'
_cod_database_code 2234849
_cod_database_fobs_code 2234849

loop_
_symmetry_equiv_pos_as_xyz
'x, y, z'
'-x+1/2, y+1/2, -z+1/2'
'-x, -y, -z'
'x-1/2, -y-1/2, z-1/2'

loop_
_atom_site_type_symbol
_atom_site_label
_atom_site_fract_x
_atom_site_fract_y
_atom_site_fract_z
_atom_site_U_iso_or_equiv
_atom_site_adp_type
_atom_site_calc_flag
_atom_site_refinement_flags
_atom_site_occupancy
_atom_site_symmetry_multiplicity
Cl Cl1 0.02647(14) -0.02938(12) 0.66801(8) 0.0671(5) Uani d . 1 1
O O1 0.3181(3) 0.2939(3) 0.3760(2) 0.0642(9) Uani d . 1 1
O O2 0.2159(3) 0.5624(3) 0.3980(2) 0.0708(10) Uani d . 1 1
O O3 0.3634(4) 0.7298(3) 0.5591(3) 0.0813(11) Uani d . 1 1
N N1 0.2175(4) 0.1712(4) 0.5467(3) 0.0644(11) Uani d . 1 1
H H1A 0.2267 0.1837 0.4874 0.077 Uiso calc R 1 1
H H1B 0.1607 0.1059 0.5603 0.077 Uiso calc R 1 1
N N3 0.2713(4) 0.2314(4) 0.7073(3) 0.0660(11) Uani d . 1 1
H H3A 0.3162 0.2840 0.7540 0.079 Uiso calc R 1 1
H H3B 0.2139 0.1655 0.7192 0.079 Uiso calc R 1 1
C C7 0.2905(5) 0.2520(4) 0.6168(3) 0.0552(11) Uani d . 1 1
N N2 0.3776(5) 0.3520(4) 0.5987(3) 0.0798(13) Uani d . 1 1
H H2A 0.3884 0.3664 0.5399 0.096 Uiso calc R 1 1
H H2B 0.4241 0.4034 0.6456 0.096 Uiso calc R 1 1
C C3 0.1188(6) 0.4537(6) 0.3581(4) 0.0781(15) Uani d . 1 1
H H3C 0.0303 0.4894 0.3129 0.094 Uiso calc R 1 1
H H3D 0.0842 0.4046 0.4097 0.094 Uiso calc R 1 1
C C5 0.2433(7) 0.7737(6) 0.4850(4) 0.0949(19) Uani d . 1 1
H H5A 0.2832 0.8123 0.4316 0.114 Uiso calc R 1 1
H H5B 0.1853 0.8444 0.5098 0.114 Uiso calc R 1 1
C C2 0.2036(6) 0.3607(5) 0.3069(3) 0.0715(14) Uani d . 1 1
H H2C 0.1349 0.2933 0.2703 0.086 Uiso calc R 1 1
H H2D 0.2497 0.4123 0.2613 0.086 Uiso calc R 1 1
C C6 0.4578(7) 0.8402(6) 0.5976(4) 0.0956(19) Uani d . 1 1
H H6 0.4410 0.9319 0.5799 0.115 Uiso calc R 1 1
C C4 0.1448(6) 0.6568(7) 0.4502(4) 0.0962(19) Uani d . 1 1
H H4A 0.1177 0.6107 0.5056 0.115 Uiso calc R 1 1
H H4B 0.0515 0.6898 0.4082 0.115 Uiso calc R 1 1
C C1 0.4143(7) 0.2120(6) 0.3307(4) 0.0898(17) Uani d . 1 1
H H1C 0.4518 0.2667 0.2827 0.108 Uiso calc R 1 1
H H1D 0.3564 0.1357 0.2969 0.108 Uiso calc R 1 1

loop_
_atom_site_aniso_label
_atom_site_aniso_U_11
_atom_site_aniso_U_22
_atom_site_aniso_U_33
_atom_site_aniso_U_12
_atom_site_aniso_U_13
_atom_site_aniso_U_23
Cl1 0.0803(9) 0.0601(7) 0.0605(8) -0.0002(7) 0.0141(6) 0.0060(6)
O1 0.068(2) 0.064(2) 0.0615(19) 0.0040(17) 0.0179(17) -0.0044(16)
O2 0.0586(19) 0.085(3) 0.070(2) 0.0093(18) 0.0169(17) -0.0028(18)
O3 0.083(2) 0.068(2) 0.089(3) 0.022(2) 0.006(2) -0.0035(19)
N1 0.078(3) 0.059(2) 0.056(2) -0.004(2) 0.014(2) -0.003(2)
N3 0.065(3) 0.078(3) 0.055(2) -0.007(2) 0.010(2) -0.001(2)
C7 0.055(3) 0.049(3) 0.059(3) 0.009(2) 0.008(2) 0.002(2)
N2 0.095(3) 0.075(3) 0.070(3) -0.023(3) 0.018(2) -0.004(2)
C3 0.061(3) 0.091(4) 0.079(4) -0.002(3) 0.009(3) 0.020(3)
C5 0.105(5) 0.091(5) 0.085(4) 0.051(4) 0.011(4) -0.005(3)
C2 0.067(3) 0.075(4) 0.064(3) -0.016(3) -0.004(3) 0.006(3)
C6 0.115(5) 0.050(3) 0.113(5) 0.028(3) 0.003(4) -0.011(3)
C4 0.067(4) 0.141(6) 0.082(4) 0.039(4) 0.017(3) -0.011(4)
C1 0.102(4) 0.078(4) 0.091(4) -0.010(3) 0.024(4) -0.034(3)

loop_
_atom_type_symbol
_atom_type_description
_atom_type_scat_dispersion_real
_atom_type_scat_dispersion_imag
_atom_type_scat_source
C C 0.0033 0.0016 'International Tables Vol C Tables 4.2.6.8 and 6.1.1.4'
H H 0.0000 0.0000 'International Tables Vol C Tables 4.2.6.8 and 6.1.1.4'
N N 0.0061 0.0033 'International Tables Vol C Tables 4.2.6.8 and 6.1.1.4'
O O 0.0106 0.0060 'International Tables Vol C Tables 4.2.6.8 and 6.1.1.4'
Cl Cl 0.1484 0.1585 'International Tables Vol C Tables 4.2.6.8 and 6.1.1.4'

loop_
_geom_angle_atom_site_label_1
_geom_angle_atom_site_label_2
_geom_angle_atom_site_label_3
_geom_angle_site_symmetry_1
_geom_angle_site_symmetry_3
_geom_angle
C2 O1 C1 . . 112.1(4)
C4 O2 C3 . . 112.7(4)
C5 O3 C6 . . 111.1(4)
C7 N1 H1A . . 120.0
C7 N1 H1B . . 120.0
H1A N1 H1B . . 120.0
C7 N3 H3A . . 120.0
C7 N3 H3B . . 120.0
H3A N3 H3B . . 120.0
N2 C7 N1 . . 121.6(4)
N2 C7 N3 . . 120.0(4)
N1 C7 N3 . . 118.4(4)
C7 N2 H2A . . 120.0
C7 N2 H2B . . 120.0
H2A N2 H2B . . 120.0
O2 C3 C2 . . 108.5(4)
O2 C3 H3C . . 110.0
C2 C3 H3C . . 110.0
O2 C3 H3D . . 110.0
C2 C3 H3D . . 110.0
H3C C3 H3D . . 108.4
O3 C5 C4 . . 109.2(5)
O3 C5 H5A . . 109.8
C4 C5 H5A . . 109.8
O3 C5 H5B . . 109.8
C4 C5 H5B . . 109.8
H5A C5 H5B . . 108.3
O1 C2 C3 . . 109.2(4)
O1 C2 H2C . . 109.8
C3 C2 H2C . . 109.8
O1 C2 H2D . . 109.8
C3 C2 H2D . . 109.8
H2C C2 H2D . . 108.3
O3 C6 C1 . 3_666 108.9(5)
O3 C6 H6 . . 125.6
C1 C6 H6 3_666 . 125.6
O2 C4 C5 . . 111.9(5)
O2 C4 H4A . . 109.2
C5 C4 H4A . . 109.2
O2 C4 H4B . . 109.2
C5 C4 H4B . . 109.2
H4A C4 H4B . . 107.9
O1 C1 C6 . 3_666 110.8(4)
O1 C1 H1C . . 109.5
C6 C1 H1C 3_666 . 109.5
O1 C1 H1D . . 109.5
C6 C1 H1D 3_666 . 109.5
H1C C1 H1D . . 108.1

loop_
_geom_bond_atom_site_label_1
_geom_bond_atom_site_label_2
_geom_bond_site_symmetry_2
_geom_bond_distance
O1 C2 . 1.412(5)
O1 C1 . 1.418(6)
O2 C4 . 1.408(6)
O2 C3 . 1.409(6)
O3 C5 . 1.395(6)
O3 C6 . 1.403(6)
N1 C7 . 1.319(5)
N1 H1A . 0.8600
N1 H1B . 0.8600
N3 C7 . 1.329(5)
N3 H3A . 0.8600
N3 H3B . 0.8600
C7 N2 . 1.305(5)
N2 H2A . 0.8600
N2 H2B . 0.8600
C3 C2 . 1.462(7)
C3 H3C . 0.9700
C3 H3D . 0.9700
C5 C4 . 1.459(8)
C5 H5A . 0.9700
C5 H5B . 0.9700
C2 H2C . 0.9700
C2 H2D . 0.9700
C6 C1 3_666 1.448(7)
C6 H6 . 0.9300
C4 H4A . 0.9700
C4 H4B . 0.9700
C1 C6 3_666 1.448(7)
C1 H1C . 0.9700
C1 H1D . 0.9700

loop_
_geom_hbond_atom_site_label_D
_geom_hbond_atom_site_label_H
_geom_hbond_atom_site_label_A
_geom_hbond_site_symmetry_A
_geom_hbond_distance_DH
_geom_hbond_distance_HA
_geom_hbond_distance_DA
_geom_hbond_angle_DHA
N1 H1A O1 . 0.86 2.19 2.976(5) 152.1
N1 H1B Cl1 . 0.86 2.49 3.294(4) 155.1
N2 H2A O1 . 0.86 2.36 3.102(5) 145.3
N3 H3A Cl1 2_556 0.86 2.42 3.228(4) 157.9
